data_4079643
loop_
_publ_author_name
'Tsukada, Naofumi'
'Ohnishi, Nozomi'
'Aono, Shiori'
'Takahashi, Fusako'

_publ_section_title
;
 Amination of Aryl Iodides Catalyzed by a Palladium--Copper Complex
 Supported by a Chelate-Bridging Ligand
;
_journal_issue 21
_journal_name_full Organometallics
_journal_page_first 7336
_journal_paper_doi 10.1021/om300902t
_journal_volume 31
_journal_year 2012
_chemical_formula_moiety 'C60 H53 N6 O0.50 P2 Pd2'
_chemical_formula_sum 'C60 H53 N6 O0.5 P2 Pd2'
_chemical_formula_weight 1140.87
_space_group_IT_number 14
_symmetry_cell_setting monoclinic
_symmetry_Int_Tables_number 14
_symmetry_space_group_name_Hall '-P 2ybc'
_symmetry_space_group_name_H-M 'P 1 21/c 1'
_atom_sites_solution_hydrogens geom
_atom_sites_solution_primary direct
_atom_sites_solution_secondary difmap
_cell_angle_alpha 90.0000
_cell_angle_beta 98.0570
_cell_angle_gamma 90.0000
_cell_formula_units_Z 4
_cell_length_a 10.8651(5)
_cell_length_b 14.8098(7)
_cell_length_c 32.5690(13)
_cell_measurement_reflns_used 12933
_cell_measurement_temperature 293
_cell_measurement_theta_max 27.48
_cell_measurement_theta_min 3.03
_cell_volume 5188.9(4)
_computing_cell_refinement CrystalClear
_computing_data_collection 'CrystalClear (Rigaku/MSC Inc., 2006)'
_computing_data_reduction CrystalClear
_computing_molecular_graphics 'CrystalStructure 4.0'
_computing_publication_material 'CrystalStructure 4.0 (Rigaku, 2010)'
_computing_structure_refinement 'SHELXL97 (Sheldrick, 2008)'
_computing_structure_solution 'SIR92 (Altomare, et al., 1994)'
_diffrn_ambient_temperature 293
_diffrn_detector_area_resol_mean 7.314
_diffrn_measured_fraction_theta_full 0.980
_diffrn_measured_fraction_theta_max 0.980
_diffrn_measurement_device_type 'Rigaku Mercury70'
_diffrn_measurement_method \w
_diffrn_radiation_type 'Mo K\a'
_diffrn_radiation_wavelength 0.71070
_diffrn_reflns_av_R_equivalents 0.0455
_diffrn_reflns_limit_h_max 12
_diffrn_reflns_limit_h_min -12
_diffrn_reflns_limit_k_max 17
_diffrn_reflns_limit_k_min -17
_diffrn_reflns_limit_l_max 29
_diffrn_reflns_limit_l_min -38
_diffrn_reflns_number 27804
_diffrn_reflns_theta_full 25.00
_diffrn_reflns_theta_max 25.00
_diffrn_standards_number 0
_exptl_absorpt_coefficient_mu 0.802
_exptl_absorpt_correction_type none
_exptl_crystal_colour yellow
_exptl_crystal_density_diffrn 1.460
_exptl_crystal_density_method 'not measured'
_exptl_crystal_description block
_exptl_crystal_F_000 2324.00
_exptl_crystal_size_max 0.340
_exptl_crystal_size_mid 0.320
_exptl_crystal_size_min 0.210
_refine_diff_density_max 0.590
_refine_diff_density_min -0.620
_refine_ls_extinction_method none
_refine_ls_goodness_of_fit_ref 1.002
_refine_ls_hydrogen_treatment constr
_refine_ls_number_parameters 633
_refine_ls_number_reflns 8958
_refine_ls_number_restraints 146
_refine_ls_R_factor_gt 0.0400
_refine_ls_shift/su_max 0.001
_refine_ls_structure_factor_coef Fsqd
_refine_ls_weighting_details 'w = 1/[\s^2^(Fo^2^)+(0.0214P)^2^+9.3450P] where P=(Fo^2^+2Fc^2^)/3'
_refine_ls_weighting_scheme calc
_refine_ls_wR_factor_ref 0.0880
_reflns_number_gt 8089
_reflns_number_total 8958
_reflns_threshold_expression F^2^>2.0\s(F^2^)
_cod_data_source_file om300902t_si_002.cif
_cod_data_source_block complex1_Me2Pd2(dpqfam)2
_cod_original_formula_sum 'C60 H53 N6 O0.50 P2 Pd2'
_cod_database_code 4079643

loop_
_symmetry_equiv_pos_site_id
_symmetry_equiv_pos_as_xyz
1 +X,+Y,+Z
2 -X,1/2+Y,1/2-Z
3 -X,-Y,-Z
4 +X,1/2-Y,1/2+Z

loop_
_atom_site_label
_atom_site_type_symbol
_atom_site_fract_x
_atom_site_fract_y
_atom_site_fract_z
_atom_site_U_iso_or_equiv
_atom_site_adp_type
_atom_site_occupancy
_atom_site_symmetry_multiplicity
_atom_site_calc_flag
_atom_site_refinement_flags
Pd1 Pd 0.11436(3) 0.289704(18) 0.617561(9) 0.04264(9) Uani 1.0 4 d .
Pd2 Pd 0.07795(2) 0.089631(18) 0.634860(8) 0.03799(8) Uani 1.0 4 d .
P1 P 0.14689(11) 0.37962(7) 0.67206(3) 0.0517(3) Uani 1.0 4 d .
P2 P 0.23237(9) -0.00736(6) 0.64538(3) 0.0400(2) Uani 1.0 4 d .
O1 O -0.5040(19) 0.5400(11) 0.5026(5) 0.219(6) Uiso 0.5000 4 d .
N1 N -0.0663(3) 0.2862(2) 0.63601(10) 0.0469(8) Uani 1.0 4 d .
N2 N -0.1096(3) 0.1387(2) 0.61741(10) 0.0442(8) Uani 1.0 4 d .
N3 N -0.3494(3) 0.1835(3) 0.57236(11) 0.0561(9) Uani 1.0 4 d .
N4 N 0.1207(3) 0.08420(19) 0.57326(9) 0.0391(7) Uani 1.0 4 d .
N5 N 0.0629(3) 0.23057(19) 0.55780(9) 0.0455(8) Uani 1.0 4 d .
N6 N 0.1942(5) 0.2753(3) 0.49051(12) 0.0778(12) Uani 1.0 4 d .
C1 C -0.1040(4) 0.3680(3) 0.65282(12) 0.0507(10) Uani 1.0 4 d .
C2 C -0.2261(5) 0.3989(3) 0.64951(15) 0.0675(13) Uani 1.0 4 d .
C3 C -0.2506(6) 0.4808(4) 0.66751(18) 0.0842(17) Uani 1.0 4 d .
C4 C -0.1582(6) 0.5320(4) 0.68840(17) 0.0825(17) Uani 1.0 4 d .
C5 C -0.0377(6) 0.5035(3) 0.69096(14) 0.0702(14) Uani 1.0 4 d .
C6 C -0.0081(5) 0.4221(3) 0.67307(13) 0.0548(11) Uani 1.0 4 d .
C7 C 0.2433(5) 0.4781(3) 0.67005(10) 0.0614(11) Uani 1.0 4 d .
C8 C 0.3244(5) 0.5115(4) 0.70319(13) 0.0852(16) Uani 1.0 4 d .
C9 C 0.3963(6) 0.5873(4) 0.69901(16) 0.1045(19) Uani 1.0 4 d .
C10 C 0.3883(6) 0.6336(4) 0.66178(15) 0.0986(18) Uani 1.0 4 d .
C11 C 0.3044(7) 0.6031(4) 0.62876(18) 0.122(3) Uani 1.0 4 d .
C12 C 0.2358(7) 0.5257(4) 0.63318(14) 0.113(2) Uani 1.0 4 d .
C13 C 0.2007(5) 0.3339(3) 0.72323(13) 0.0589(11) Uani 1.0 4 d .
C14 C 0.1355(5) 0.3393(4) 0.75606(16) 0.0792(15) Uani 1.0 4 d .
C15 C 0.1859(6) 0.3043(5) 0.79452(18) 0.095(2) Uani 1.0 4 d .
C16 C 0.2987(7) 0.2662(4) 0.8003(2) 0.098(2) Uani 1.0 4 d .
C17 C 0.3680(8) 0.2635(5) 0.7680(3) 0.129(3) Uani 1.0 4 d .
C18 C 0.3186(7) 0.2955(5) 0.72973(19) 0.117(3) Uani 1.0 4 d .
C19 C -0.1456(4) 0.2183(3) 0.62900(12) 0.0448(9) Uani 1.0 4 d .
C20 C -0.1994(4) 0.0735(3) 0.60324(12) 0.0460(9) Uani 1.0 4 d .
C21 C -0.1693(4) -0.0169(3) 0.60795(14) 0.0563(11) Uani 1.0 4 d .
C22 C -0.2526(5) -0.0856(3) 0.59382(16) 0.0695(13) Uani 1.0 4 d .
C23 C -0.3671(5) -0.0659(3) 0.57453(15) 0.0659(13) Uani 1.0 4 d .
C24 C -0.4041(4) 0.0244(3) 0.56738(12) 0.0536(10) Uani 1.0 4 d .
C25 C -0.3200(4) 0.0955(3) 0.58100(12) 0.0466(9) Uani 1.0 4 d .
C26 C -0.5215(4) 0.0483(4) 0.54646(14) 0.0676(13) Uani 1.0 4 d .
C27 C -0.5507(4) 0.1360(4) 0.53913(15) 0.0718(14) Uani 1.0 4 d .
C28 C -0.4609(5) 0.2014(4) 0.55204(15) 0.0695(13) Uani 1.0 4 d .
C29 C 0.1684(3) 0.0014(3) 0.56126(11) 0.0377(8) Uani 1.0 4 d .
C30 C 0.1605(4) -0.0314(3) 0.52041(11) 0.0441(9) Uani 1.0 4 d .
C31 C 0.2085(4) -0.1148(3) 0.51266(13) 0.0519(10) Uani 1.0 4 d .
C32 C 0.2698(4) -0.1666(3) 0.54426(14) 0.0579(11) Uani 1.0 4 d .
C33 C 0.2805(4) -0.1356(3) 0.58437(13) 0.0518(10) Uani 1.0 4 d .
C34 C 0.2291(4) -0.0527(3) 0.59346(11) 0.0402(8) Uani 1.0 4 d .
C35 C 0.2107(4) -0.1054(3) 0.67746(13) 0.0529(10) Uani 1.0 4 d .
C36 C 0.2604(5) -0.1084(4) 0.71871(15) 0.0727(14) Uani 1.0 4 d .
C37 C 0.2330(7) -0.1822(5) 0.74307(18) 0.093(2) Uani 1.0 4 d .
C38 C 0.1580(7) -0.2509(5) 0.7257(3) 0.100(3) Uani 1.0 4 d .
C39 C 0.1089(6) -0.2484(4) 0.6855(3) 0.0910(18) Uani 1.0 4 d .
C40 C 0.1324(5) -0.1759(3) 0.66123(17) 0.0682(13) Uani 1.0 4 d .
C41 C 0.3902(4) 0.0306(3) 0.66233(11) 0.0439(9) Uani 1.0 4 d .
C42 C 0.4122(4) 0.1214(3) 0.66486(16) 0.0678(13) Uani 1.0 4 d .
C43 C 0.5320(5) 0.1546(4) 0.6758(2) 0.0864(17) Uani 1.0 4 d .
C44 C 0.6292(4) 0.0952(4) 0.68469(15) 0.0712(14) Uani 1.0 4 d .
C45 C 0.6089(4) 0.0054(4) 0.68185(15) 0.0704(13) Uani 1.0 4 d .
C46 C 0.4907(4) -0.0275(4) 0.67089(15) 0.0654(12) Uani 1.0 4 d .
C47 C 0.0903(4) 0.1495(3) 0.54622(11) 0.0426(8) Uani 1.0 4 d .
C48 C 0.0184(5) 0.2941(3) 0.52678(13) 0.0583(11) Uani 1.0 4 d .
C49 C -0.0917(5) 0.3378(4) 0.53062(17) 0.0777(14) Uani 1.0 4 d .
C50 C -0.1416(7) 0.4033(4) 0.5019(2) 0.1054(19) Uani 1.0 4 d .
C51 C -0.0808(8) 0.4238(5) 0.4695(2) 0.114(2) Uani 1.0 4 d .
C52 C 0.0312(8) 0.3823(4) 0.46362(17) 0.0984(17) Uani 1.0 4 d .
C53 C 0.0833(6) 0.3159(3) 0.49321(14) 0.0708(13) Uani 1.0 4 d .
C54 C 0.0973(9) 0.4022(5) 0.4314(2) 0.119(2) Uani 1.0 4 d .
C55 C 0.2076(9) 0.3610(5) 0.42834(19) 0.118(2) Uani 1.0 4 d .
C56 C 0.2530(8) 0.2974(4) 0.45950(18) 0.1010(17) Uani 1.0 4 d .
C57 C 0.2866(5) 0.3068(4) 0.60090(14) 0.0667(13) Uani 1.0 4 d .
C58 C 0.0452(5) 0.0882(3) 0.69509(12) 0.0598(11) Uani 1.0 4 d .
C59 C -0.4497(16) 0.5147(14) 0.4669(5) 0.150(6) Uiso 0.5000 4 d .
C60 C -0.5508(17) 0.5325(13) 0.4309(6) 0.150(6) Uiso 0.5000 4 d .
C61 C -0.494(3) 0.4712(13) 0.5335(5) 0.170(7) Uiso 0.5000 4 d .
C62 C -0.522(2) 0.5409(15) 0.5650(6) 0.179(7) Uiso 0.5000 4 d .
H2 H -0.2906 0.3650 0.6354 0.0810 Uiso 1.0 4 calc R
H3 H -0.3322 0.5012 0.6652 0.1011 Uiso 1.0 4 calc R
H4 H -0.1770 0.5858 0.7008 0.0991 Uiso 1.0 4 calc R
H5 H 0.0255 0.5389 0.7049 0.0842 Uiso 1.0 4 calc R
H8 H 0.3308 0.4824 0.7287 0.1023 Uiso 1.0 4 calc R
H9 H 0.4510 0.6076 0.7217 0.1254 Uiso 1.0 4 calc R
H10 H 0.4380 0.6838 0.6590 0.1183 Uiso 1.0 4 calc R
H11 H 0.2941 0.6344 0.6038 0.1464 Uiso 1.0 4 calc R
H12 H 0.1823 0.5047 0.6104 0.1354 Uiso 1.0 4 calc R
H14 H 0.0575 0.3663 0.7528 0.0950 Uiso 1.0 4 calc R
H15 H 0.1402 0.3075 0.8166 0.1144 Uiso 1.0 4 calc R
H16 H 0.3300 0.2417 0.8259 0.1175 Uiso 1.0 4 calc R
H17 H 0.4481 0.2400 0.7722 0.1552 Uiso 1.0 4 calc R
H18 H 0.3647 0.2915 0.7078 0.1401 Uiso 1.0 4 calc R
H19 H -0.2283 0.2271 0.6323 0.0538 Uiso 1.0 4 calc R
H21 H -0.0906 -0.0325 0.6210 0.0675 Uiso 1.0 4 calc R
H22 H -0.2286 -0.1456 0.5978 0.0835 Uiso 1.0 4 calc R
H23 H -0.4223 -0.1124 0.5659 0.0791 Uiso 1.0 4 calc R
H26 H -0.5793 0.0036 0.5376 0.0811 Uiso 1.0 4 calc R
H27 H -0.6289 0.1525 0.5258 0.0862 Uiso 1.0 4 calc R
H28 H -0.4808 0.2615 0.5460 0.0834 Uiso 1.0 4 calc R
H30 H 0.1225 0.0035 0.4985 0.0529 Uiso 1.0 4 calc R
H31 H 0.1993 -0.1366 0.4856 0.0623 Uiso 1.0 4 calc R
H32 H 0.3037 -0.2220 0.5385 0.0695 Uiso 1.0 4 calc R
H33 H 0.3225 -0.1702 0.6057 0.0621 Uiso 1.0 4 calc R
H36 H 0.3116 -0.0621 0.7304 0.0872 Uiso 1.0 4 calc R
H37 H 0.2658 -0.1846 0.7710 0.1116 Uiso 1.0 4 calc R
H38 H 0.1410 -0.2998 0.7420 0.1201 Uiso 1.0 4 calc R
H39 H 0.0590 -0.2955 0.6741 0.1092 Uiso 1.0 4 calc R
H40 H 0.0958 -0.1737 0.6337 0.0818 Uiso 1.0 4 calc R
H42 H 0.3461 0.1615 0.6592 0.0813 Uiso 1.0 4 calc R
H43 H 0.5462 0.2165 0.6771 0.1037 Uiso 1.0 4 calc R
H44 H 0.7092 0.1170 0.6927 0.0854 Uiso 1.0 4 calc R
H45 H 0.6753 -0.0345 0.6873 0.0845 Uiso 1.0 4 calc R
H46 H 0.4778 -0.0895 0.6692 0.0785 Uiso 1.0 4 calc R
H47 H 0.0882 0.1374 0.5181 0.0511 Uiso 1.0 4 calc R
H49 H -0.1337 0.3235 0.5527 0.0933 Uiso 1.0 4 calc R
H50 H -0.2156 0.4324 0.5050 0.1265 Uiso 1.0 4 calc R
H51 H -0.1147 0.4669 0.4505 0.1368 Uiso 1.0 4 calc R
H54 H 0.0658 0.4443 0.4115 0.1429 Uiso 1.0 4 calc R
H55 H 0.2517 0.3740 0.4066 0.1412 Uiso 1.0 4 calc R
H56 H 0.3291 0.2699 0.4578 0.1212 Uiso 1.0 4 calc R
H57A H 0.3433 0.3261 0.6246 0.0800 Uiso 1.0 4 calc R
H57B H 0.2830 0.3517 0.5795 0.0800 Uiso 1.0 4 calc R
H57C H 0.3148 0.2506 0.5908 0.0800 Uiso 1.0 4 calc R
H58A H 0.0090 0.1446 0.7016 0.0718 Uiso 1.0 4 calc R
H58B H 0.1222 0.0794 0.7131 0.0718 Uiso 1.0 4 calc R
H58C H -0.0109 0.0398 0.6990 0.0718 Uiso 1.0 4 calc R

loop_
_atom_site_aniso_label
_atom_site_aniso_U_11
_atom_site_aniso_U_22
_atom_site_aniso_U_33
_atom_site_aniso_U_12
_atom_site_aniso_U_13
_atom_site_aniso_U_23
Pd1 0.04723(17) 0.03599(15) 0.04270(16) -0.00249(12) -0.00065(12) -0.00702(12)
Pd2 0.03694(15) 0.03717(15) 0.03919(15) 0.00429(11) 0.00302(11) -0.00174(11)
P1 0.0678(7) 0.0371(5) 0.0465(6) -0.0011(5) -0.0049(5) -0.0080(5)
P2 0.0418(5) 0.0386(5) 0.0388(5) 0.0068(4) 0.0031(4) 0.0019(4)
N1 0.0436(17) 0.0393(17) 0.056(2) 0.0069(14) -0.0002(15) -0.0109(15)
N2 0.0344(16) 0.0388(17) 0.058(2) 0.0012(13) 0.0022(14) -0.0058(15)
N3 0.0443(19) 0.064(3) 0.059(3) 0.0065(16) 0.0046(16) -0.0021(17)
N4 0.0410(16) 0.0362(15) 0.0388(16) 0.0013(13) 0.0007(13) -0.0014(13)
N5 0.0567(19) 0.0363(16) 0.0396(16) 0.0031(14) -0.0071(14) -0.0010(13)
N6 0.130(4) 0.055(3) 0.050(2) -0.009(3) 0.019(3) -0.0001(18)
C1 0.063(3) 0.040(2) 0.048(3) 0.0131(19) 0.0062(19) 0.0006(17)
C2 0.072(3) 0.059(3) 0.072(3) 0.023(3) 0.011(3) 0.002(3)
C3 0.099(5) 0.067(4) 0.092(4) 0.041(3) 0.032(4) 0.009(3)
C4 0.126(5) 0.048(3) 0.077(4) 0.030(3) 0.026(4) -0.004(3)
C5 0.109(4) 0.041(3) 0.061(3) 0.010(3) 0.012(3) -0.006(2)
C6 0.080(3) 0.035(2) 0.048(3) 0.010(2) 0.004(2) -0.0060(17)
C7 0.083(3) 0.043(2) 0.054(3) -0.010(2) -0.004(3) -0.0068(19)
C8 0.095(4) 0.087(4) 0.068(3) -0.036(3) -0.006(3) -0.003(3)
C9 0.107(4) 0.105(4) 0.094(4) -0.055(4) -0.014(4) -0.001(4)
C10 0.114(5) 0.074(4) 0.101(4) -0.041(3) -0.005(4) 0.003(3)
C11 0.178(6) 0.080(4) 0.097(4) -0.052(4) -0.020(4) 0.023(4)
C12 0.166(5) 0.078(4) 0.078(4) -0.051(4) -0.039(4) 0.022(3)
C13 0.083(4) 0.038(2) 0.051(3) -0.001(2) -0.006(3) -0.0067(18)
C14 0.065(3) 0.102(4) 0.069(4) -0.015(3) 0.001(3) 0.023(3)
C15 0.090(5) 0.125(6) 0.068(4) -0.033(4) 0.000(3) 0.029(4)
C16 0.129(6) 0.076(4) 0.078(4) -0.004(4) -0.025(4) 0.025(4)
C17 0.171(8) 0.124(6) 0.084(5) 0.088(6) -0.013(5) 0.006(5)
C18 0.158(7) 0.123(6) 0.067(4) 0.087(5) 0.008(4) -0.001(4)
C19 0.0381(19) 0.046(2) 0.050(3) 0.0057(17) 0.0038(17) -0.0053(17)
C20 0.040(2) 0.047(3) 0.052(3) -0.0012(17) 0.0086(17) -0.0076(17)
C21 0.042(3) 0.051(3) 0.073(3) -0.0029(18) -0.003(2) -0.007(2)
C22 0.073(4) 0.047(3) 0.086(4) -0.009(3) 0.002(3) -0.006(3)
C23 0.061(3) 0.062(3) 0.073(3) -0.021(3) 0.001(3) -0.012(3)
C24 0.042(3) 0.074(3) 0.046(3) -0.008(2) 0.0088(18) -0.007(2)
C25 0.038(2) 0.057(3) 0.046(3) -0.0007(17) 0.0072(16) -0.0057(18)
C26 0.043(3) 0.102(4) 0.057(3) -0.014(3) 0.005(2) -0.013(3)
C27 0.041(3) 0.110(5) 0.062(3) 0.006(3) -0.002(2) -0.005(3)
C28 0.057(3) 0.082(4) 0.068(3) 0.018(3) 0.005(3) 0.001(3)
C29 0.0332(17) 0.0391(19) 0.0407(19) -0.0040(15) 0.0049(15) -0.0047(15)
C30 0.043(2) 0.049(2) 0.039(2) -0.0026(17) 0.0029(16) -0.0051(17)
C31 0.055(3) 0.050(3) 0.051(3) -0.0056(19) 0.0106(19) -0.0147(19)
C32 0.069(3) 0.042(3) 0.065(3) 0.006(2) 0.017(3) -0.017(2)
C33 0.057(3) 0.041(2) 0.057(3) 0.0079(18) 0.007(2) -0.0030(18)
C34 0.0398(19) 0.0382(19) 0.043(2) 0.0010(15) 0.0054(16) -0.0040(15)
C35 0.061(3) 0.046(3) 0.054(3) 0.0182(19) 0.018(2) 0.0106(19)
C36 0.098(4) 0.065(3) 0.058(3) 0.018(3) 0.018(3) 0.011(3)
C37 0.136(6) 0.089(5) 0.059(4) 0.037(4) 0.033(4) 0.029(3)
C38 0.132(6) 0.065(4) 0.116(6) 0.020(4) 0.061(5) 0.034(4)
C39 0.100(5) 0.061(4) 0.120(6) 0.000(3) 0.041(4) 0.027(4)
C40 0.070(3) 0.053(3) 0.084(4) -0.001(3) 0.021(3) 0.007(3)
C41 0.039(2) 0.051(3) 0.040(2) 0.0082(17) 0.0002(16) -0.0028(17)
C42 0.045(3) 0.055(3) 0.101(4) 0.005(2) 0.005(3) -0.009(3)
C43 0.059(3) 0.074(4) 0.126(5) -0.008(3) 0.012(3) -0.025(4)
C44 0.043(3) 0.103(4) 0.066(3) -0.003(3) 0.002(2) -0.012(3)
C45 0.045(3) 0.092(4) 0.071(4) 0.018(3) -0.004(3) -0.001(3)
C46 0.055(3) 0.062(3) 0.074(3) 0.016(3) -0.009(3) -0.002(3)
C47 0.047(2) 0.0401(19) 0.0380(19) -0.0014(16) -0.0040(16) -0.0025(15)
C48 0.084(3) 0.0380(19) 0.047(2) 0.0042(19) -0.014(2) -0.0031(17)
C49 0.090(4) 0.058(3) 0.077(3) 0.023(3) -0.018(3) 0.001(3)
C50 0.124(5) 0.083(4) 0.098(4) 0.042(4) -0.022(4) 0.007(3)
C51 0.156(5) 0.089(4) 0.085(4) 0.041(4) -0.024(4) 0.024(3)
C52 0.159(5) 0.075(3) 0.056(3) 0.014(3) -0.008(3) 0.016(3)
C53 0.115(4) 0.043(3) 0.048(3) 0.003(3) -0.011(3) 0.0000(18)
C54 0.193(6) 0.094(4) 0.067(4) 0.007(4) 0.008(4) 0.026(3)
C55 0.196(6) 0.094(4) 0.068(4) -0.008(4) 0.037(4) 0.018(3)
C56 0.163(5) 0.077(4) 0.068(3) -0.008(4) 0.034(4) 0.002(3)
C57 0.065(3) 0.077(4) 0.059(3) -0.021(3) 0.011(3) -0.009(3)
C58 0.068(3) 0.066(3) 0.046(3) 0.018(3) 0.011(2) 0.001(2)

loop_
_atom_type_symbol
_atom_type_description
_atom_type_scat_dispersion_real
_atom_type_scat_dispersion_imag
_atom_type_scat_source
C C 0.0033 0.0016
;
International Tables for Crystallography
(1992, Vol. C, Tables 4.2.6.8 and 6.1.1.4)
;
H H 0.0000 0.0000
;
International Tables for Crystallography
(1992, Vol. C, Table 6.1.1.4)
;
N N 0.0061 0.0033
;
International Tables for Crystallography
(1992, Vol. C, Tables 4.2.6.8 and 6.1.1.4)
;
P P 0.1023 0.0942
;
International Tables for Crystallography
(1992, Vol. C, Tables 4.2.6.8 and 6.1.1.4)
;
Pd Pd -0.9988 1.0072
;
International Tables for Crystallography
(1992, Vol. C, Tables 4.2.6.8 and 6.1.1.4)
;
O O 0.0106 0.0060
;
International Tables for Crystallography
(1992, Vol. C, Tables 4.2.6.8 and 6.1.1.4)
;

loop_
_geom_angle_atom_site_label_1
_geom_angle_atom_site_label_2
_geom_angle_atom_site_label_3
_geom_angle
_geom_angle_publ_flag
_geom_angle_site_symmetry_1
_geom_angle_site_symmetry_3
P1 Pd1 N1 80.69(9) yes . .
P1 Pd1 N5 166.40(9) yes . .
P1 Pd1 C57 95.15(14) yes . .
N1 Pd1 N5 96.49(13) yes . .
N1 Pd1 C57 174.23(16) yes . .
N5 Pd1 C57 86.62(16) yes . .
P2 Pd2 N2 158.53(9) yes . .
P2 Pd2 N4 81.91(8) yes . .
P2 Pd2 C58 94.31(13) yes . .
N2 Pd2 N4 95.00(12) yes . .
N2 Pd2 C58 88.37(16) yes . .
N4 Pd2 C58 176.20(15) yes . .
Pd1 P1 C6 100.40(14) yes . .
Pd1 P1 C7 119.16(13) yes . .
Pd1 P1 C13 120.46(14) yes . .
C6 P1 C7 105.5(2) yes . .
C6 P1 C13 107.1(3) yes . .
C7 P1 C13 102.76(18) yes . .
Pd2 P2 C34 100.45(12) yes . .
Pd2 P2 C35 116.91(15) yes . .
Pd2 P2 C41 120.85(13) yes . .
C34 P2 C35 104.61(18) yes . .
C34 P2 C41 107.00(17) yes . .
C35 P2 C41 105.32(18) yes . .
O1 O1 C59 65.1(15) yes 3_466 .
O1 O1 C59 65.0(14) yes 3_466 3_466
O1 O1 C61 52.8(13) yes 3_466 .
O1 O1 C61 73.3(15) yes 3_466 3_466
C59 O1 C59 130.1(16) yes . 3_466
C59 O1 C61 112.9(16) yes . .
C59 O1 C61 26.5(14) yes . 3_466
C59 O1 C61 26.0(13) yes 3_466 .
C59 O1 C61 130.7(18) yes 3_466 3_466
C61 O1 C61 126.1(17) yes . 3_466
Pd1 N1 C1 114.6(3) yes . .
Pd1 N1 C19 125.0(3) yes . .
C1 N1 C19 120.1(4) yes . .
Pd2 N2 C19 122.2(3) yes . .
Pd2 N2 C20 116.2(3) yes . .
C19 N2 C20 119.4(3) yes . .
C25 N3 C28 117.8(4) yes . .
Pd2 N4 C29 115.7(3) yes . .
Pd2 N4 C47 122.4(3) yes . .
C29 N4 C47 121.4(3) yes . .
Pd1 N5 C47 126.8(3) yes . .
Pd1 N5 C48 113.4(3) yes . .
C47 N5 C48 118.3(3) yes . .
C53 N6 C56 118.2(5) yes . .
N1 C1 C2 125.1(4) yes . .
N1 C1 C6 115.7(4) yes . .
C2 C1 C6 119.1(4) yes . .
C1 C2 C3 119.4(5) yes . .
C2 C3 C4 121.7(6) yes . .
C3 C4 C5 119.4(5) yes . .
C4 C5 C6 121.1(5) yes . .
P1 C6 C1 115.3(3) yes . .
P1 C6 C5 125.5(4) yes . .
C1 C6 C5 119.3(5) yes . .
P1 C7 C8 124.8(3) yes . .
P1 C7 C12 118.6(4) yes . .
C8 C7 C12 116.6(5) yes . .
C7 C8 C9 121.2(4) yes . .
C8 C9 C10 121.4(5) yes . .
C9 C10 C11 118.1(6) yes . .
C10 C11 C12 119.7(5) yes . .
C7 C12 C11 122.9(5) yes . .
P1 C13 C14 124.1(4) yes . .
P1 C13 C18 117.6(4) yes . .
C14 C13 C18 118.2(5) yes . .
C13 C14 C15 120.0(5) yes . .
C14 C15 C16 121.2(6) yes . .
C15 C16 C17 119.6(7) yes . .
C16 C17 C18 119.9(8) yes . .
C13 C18 C17 121.0(7) yes . .
N1 C19 N2 121.2(4) yes . .
N2 C20 C21 119.1(4) yes . .
N2 C20 C25 123.4(4) yes . .
C21 C20 C25 117.3(4) yes . .
C20 C21 C22 122.5(4) yes . .
C21 C22 C23 120.7(5) yes . .
C22 C23 C24 120.5(4) yes . .
C23 C24 C25 119.7(4) yes . .
C23 C24 C26 122.7(5) yes . .
C25 C24 C26 117.6(5) yes . .
N3 C25 C20 119.4(4) yes . .
N3 C25 C24 121.5(4) yes . .
C20 C25 C24 119.1(4) yes . .
C24 C26 C27 120.3(5) yes . .
C26 C27 C28 118.5(5) yes . .
N3 C28 C27 124.3(5) yes . .
N4 C29 C30 125.9(3) yes . .
N4 C29 C34 116.2(3) yes . .
C30 C29 C34 117.9(4) yes . .
C29 C30 C31 120.5(4) yes . .
C30 C31 C32 121.2(4) yes . .
C31 C32 C33 119.5(4) yes . .
C32 C33 C34 120.8(4) yes . .
P2 C34 C29 115.5(3) yes . .
P2 C34 C33 124.5(3) yes . .
C29 C34 C33 120.1(4) yes . .
P2 C35 C36 121.4(4) yes . .
P2 C35 C40 119.8(4) yes . .
C36 C35 C40 118.5(5) yes . .
C35 C36 C37 119.4(5) yes . .
C36 C37 C38 120.2(6) yes . .
C37 C38 C39 120.8(7) yes . .
C38 C39 C40 120.1(6) yes . .
C35 C40 C39 121.0(5) yes . .
P2 C41 C42 118.2(3) yes . .
P2 C41 C46 123.6(3) yes . .
C42 C41 C46 118.1(4) yes . .
C41 C42 C43 120.9(5) yes . .
C42 C43 C44 119.5(5) yes . .
C43 C44 C45 120.2(5) yes . .
C44 C45 C46 120.3(5) yes . .
C41 C46 C45 121.0(5) yes . .
N4 C47 N5 121.8(4) yes . .
N5 C48 C49 117.4(5) yes . .
N5 C48 C53 123.0(5) yes . .
C49 C48 C53 119.6(5) yes . .
C48 C49 C50 121.5(6) yes . .
C49 C50 C51 119.2(7) yes . .
C50 C51 C52 122.5(6) yes . .
C51 C52 C53 118.5(6) yes . .
C51 C52 C54 124.3(6) yes . .
C53 C52 C54 117.2(7) yes . .
N6 C53 C48 119.3(4) yes . .
N6 C53 C52 121.9(6) yes . .
C48 C53 C52 118.7(6) yes . .
C52 C54 C55 121.1(7) yes . .
C54 C55 C56 117.8(7) yes . .
N6 C56 C55 123.9(7) yes . .
O1 C59 O1 49.9(11) yes . 3_466
O1 C59 C60 104.3(15) yes . .
O1 C59 C61 55(2) yes . 3_466
O1 C59 C62 136.2(19) yes . 3_466
O1 C59 C60 110.4(15) yes 3_466 .
O1 C59 C61 77(3) yes 3_466 3_466
O1 C59 C62 97.2(17) yes 3_466 3_466
C60 C59 C61 49(2) yes . 3_466
C60 C59 C62 55.7(13) yes . 3_466
C61 C59 C62 94(3) yes 3_466 3_466
C59 C60 C61 23.9(14) yes . 3_466
C59 C60 C62 55.2(13) yes . 3_466
C61 C60 C62 73.2(16) yes 3_466 3_466
O1 C61 O1 53.9(12) yes . 3_466
O1 C61 C59 77(3) yes . 3_466
O1 C61 C60 134(2) yes . 3_466
O1 C61 C62 89.3(15) yes . .
O1 C61 C59 98(3) yes 3_466 3_466
O1 C61 C60 155(3) yes 3_466 3_466
O1 C61 C62 142.2(19) yes 3_466 .
C59 C61 C60 107(3) yes 3_466 3_466
C59 C61 C62 61(3) yes 3_466 .
C60 C61 C62 57.7(14) yes 3_466 .
C59 C62 C60 69.2(15) yes 3_466 3_466
C59 C62 C61 25.0(13) yes 3_466 .
C60 C62 C61 49.0(13) yes 3_466 .
C1 C2 H2 120.307 no . .
C3 C2 H2 120.307 no . .
C2 C3 H3 119.152 no . .
C4 C3 H3 119.160 no . .
C3 C4 H4 120.290 no . .
C5 C4 H4 120.289 no . .
C4 C5 H5 119.441 no . .
C6 C5 H5 119.457 no . .
C7 C8 H8 119.378 no . .
C9 C8 H8 119.400 no . .
C8 C9 H9 119.321 no . .
C10 C9 H9 119.308 no . .
C9 C10 H10 120.921 no . .
C11 C10 H10 120.949 no . .
C10 C11 H11 120.171 no . .
C12 C11 H11 120.173 no . .
C7 C12 H12 118.528 no . .
C11 C12 H12 118.530 no . .
C13 C14 H14 119.965 no . .
C15 C14 H14 119.985 no . .
C14 C15 H15 119.390 no . .
C16 C15 H15 119.383 no . .
C15 C16 H16 120.191 no . .
C17 C16 H16 120.195 no . .
C16 C17 H17 120.074 no . .
C18 C17 H17 120.076 no . .
C13 C18 H18 119.525 no . .
C17 C18 H18 119.521 no . .
N1 C19 H19 119.387 no . .
N2 C19 H19 119.394 no . .
C20 C21 H21 118.746 no . .
C22 C21 H21 118.742 no . .
C21 C22 H22 119.652 no . .
C23 C22 H22 119.645 no . .
C22 C23 H23 119.756 no . .
C24 C23 H23 119.758 no . .
C24 C26 H26 119.848 no . .
C27 C26 H26 119.864 no . .
C26 C27 H27 120.767 no . .
C28 C27 H27 120.781 no . .
N3 C28 H28 117.863 no . .
C27 C28 H28 117.859 no . .
C29 C30 H30 119.746 no . .
C31 C30 H30 119.744 no . .
C30 C31 H31 119.410 no . .
C32 C31 H31 119.416 no . .
C31 C32 H32 120.248 no . .
C33 C32 H32 120.264 no . .
C32 C33 H33 119.625 no . .
C34 C33 H33 119.618 no . .
C35 C36 H36 120.305 no . .
C37 C36 H36 120.303 no . .
C36 C37 H37 119.908 no . .
C38 C37 H37 119.912 no . .
C37 C38 H38 119.598 no . .
C39 C38 H38 119.609 no . .
C38 C39 H39 119.949 no . .
C40 C39 H39 119.955 no . .
C35 C40 H40 119.510 no . .
C39 C40 H40 119.509 no . .
C41 C42 H42 119.575 no . .
C43 C42 H42 119.563 no . .
C42 C43 H43 120.251 no . .
C44 C43 H43 120.251 no . .
C43 C44 H44 119.889 no . .
C45 C44 H44 119.903 no . .
C44 C45 H45 119.842 no . .
C46 C45 H45 119.834 no . .
C41 C46 H46 119.524 no . .
C45 C46 H46 119.523 no . .
N4 C47 H47 119.075 no . .
N5 C47 H47 119.085 no . .
C48 C49 H49 119.249 no . .
C50 C49 H49 119.236 no . .
C49 C50 H50 120.402 no . .
C51 C50 H50 120.390 no . .
C50 C51 H51 118.758 no . .
C52 C51 H51 118.762 no . .
C52 C54 H54 119.451 no . .
C55 C54 H54 119.454 no . .
C54 C55 H55 121.106 no . .
C56 C55 H55 121.105 no . .
N6 C56 H56 118.076 no . .
C55 C56 H56 118.063 no . .
Pd1 C57 H57A 109.466 no . .
Pd1 C57 H57B 109.470 no . .
Pd1 C57 H57C 109.466 no . .
H57A C57 H57B 109.471 no . .
H57A C57 H57C 109.477 no . .
H57B C57 H57C 109.478 no . .
Pd2 C58 H58A 109.465 no . .
Pd2 C58 H58B 109.471 no . .
Pd2 C58 H58C 109.469 no . .
H58A C58 H58B 109.476 no . .
H58A C58 H58C 109.475 no . .
H58B C58 H58C 109.471 no . .

loop_
_geom_bond_atom_site_label_1
_geom_bond_atom_site_label_2
_geom_bond_distance
_geom_bond_publ_flag
_geom_bond_site_symmetry_2
Pd1 P1 2.2075(11) yes .
Pd1 N1 2.132(4) yes .
Pd1 N5 2.136(3) yes .
Pd1 C57 2.036(5) yes .
Pd2 P2 2.1988(10) yes .
Pd2 N2 2.163(3) yes .
Pd2 N4 2.123(3) yes .
Pd2 C58 2.042(4) yes .
P1 C6 1.802(5) yes .
P1 C7 1.802(5) yes .
P1 C13 1.818(5) yes .
P2 C34 1.815(4) yes .
P2 C35 1.823(5) yes .
P2 C41 1.815(4) yes .
O1 O1 1.20(3) yes 3_466
O1 C59 1.43(3) yes .
O1 C59 1.43(3) yes 3_466
O1 C61 1.43(3) yes .
O1 C61 1.19(3) yes 3_466
N1 C1 1.415(5) yes .
N1 C19 1.322(5) yes .
N2 C19 1.315(5) yes .
N2 C20 1.404(5) yes .
N3 C25 1.362(6) yes .
N3 C28 1.323(6) yes .
N4 C29 1.408(5) yes .
N4 C47 1.318(5) yes .
N5 C47 1.305(5) yes .
N5 C48 1.415(5) yes .
N6 C53 1.360(8) yes .
N6 C56 1.310(9) yes .
C1 C2 1.393(7) yes .
C1 C6 1.403(6) yes .
C2 C3 1.389(8) yes .
C3 C4 1.361(8) yes .
C4 C5 1.367(9) yes .
C5 C6 1.396(6) yes .
C7 C8 1.385(6) yes .
C7 C12 1.385(6) yes .
C8 C9 1.386(8) yes .
C9 C10 1.385(8) yes .
C10 C11 1.385(8) yes .
C11 C12 1.386(9) yes .
C13 C14 1.365(8) yes .
C13 C18 1.391(9) yes .
C14 C15 1.394(8) yes .
C15 C16 1.338(10) yes .
C16 C17 1.376(12) yes .
C17 C18 1.371(10) yes .
C20 C21 1.381(6) yes .
C20 C25 1.443(5) yes .
C21 C22 1.396(6) yes .
C22 C23 1.345(7) yes .
C23 C24 1.406(7) yes .
C24 C25 1.424(6) yes .
C24 C26 1.405(6) yes .
C26 C27 1.350(9) yes .
C27 C28 1.398(8) yes .
C29 C30 1.407(5) yes .
C29 C34 1.407(5) yes .
C30 C31 1.378(6) yes .
C31 C32 1.378(6) yes .
C32 C33 1.374(7) yes .
C33 C34 1.398(6) yes .
C35 C36 1.377(7) yes .
C35 C40 1.403(6) yes .
C36 C37 1.407(8) yes .
C37 C38 1.375(9) yes .
C38 C39 1.342(10) yes .
C39 C40 1.378(8) yes .
C41 C42 1.366(6) yes .
C41 C46 1.387(6) yes .
C42 C43 1.391(7) yes .
C43 C44 1.373(8) yes .
C44 C45 1.350(8) yes .
C45 C46 1.373(7) yes .
C48 C49 1.380(8) yes .
C48 C53 1.419(8) yes .
C49 C50 1.404(8) yes .
C50 C51 1.355(11) yes .
C51 C52 1.400(11) yes .
C52 C53 1.437(8) yes .
C52 C54 1.384(11) yes .
C54 C55 1.360(13) yes .
C55 C56 1.421(9) yes .
C59 C60 1.51(3) yes .
C59 C61 0.64(3) yes 3_466
C59 C62 1.33(3) yes 3_466
C60 C61 1.19(3) yes 3_466
C60 C62 1.34(3) yes 3_466
C61 C62 1.51(3) yes .
C2 H2 0.930 no .
C3 H3 0.930 no .
C4 H4 0.930 no .
C5 H5 0.930 no .
C8 H8 0.930 no .
C9 H9 0.930 no .
C10 H10 0.930 no .
C11 H11 0.930 no .
C12 H12 0.930 no .
C14 H14 0.930 no .
C15 H15 0.930 no .
C16 H16 0.930 no .
C17 H17 0.930 no .
C18 H18 0.930 no .
C19 H19 0.930 no .
C21 H21 0.930 no .
C22 H22 0.930 no .
C23 H23 0.930 no .
C26 H26 0.930 no .
C27 H27 0.930 no .
C28 H28 0.930 no .
C30 H30 0.930 no .
C31 H31 0.930 no .
C32 H32 0.930 no .
C33 H33 0.930 no .
C36 H36 0.930 no .
C37 H37 0.930 no .
C38 H38 0.930 no .
C39 H39 0.930 no .
C40 H40 0.930 no .
C42 H42 0.930 no .
C43 H43 0.930 no .
C44 H44 0.930 no .
C45 H45 0.930 no .
C46 H46 0.930 no .
C47 H47 0.930 no .
C49 H49 0.930 no .
C50 H50 0.930 no .
C51 H51 0.930 no .
C54 H54 0.930 no .
C55 H55 0.930 no .
C56 H56 0.930 no .
C57 H57A 0.960 no .
C57 H57B 0.960 no .
C57 H57C 0.960 no .
C58 H58A 0.960 no .
C58 H58B 0.960 no .
C58 H58C 0.960 no .

loop_
_geom_contact_atom_site_label_1
_geom_contact_atom_site_label_2
_geom_contact_distance
_geom_contact_publ_flag
_geom_contact_site_symmetry_2
Pd1 Pd2 3.0522(4) no .
Pd1 N2 3.304(3) no .
Pd1 N4 3.373(3) no .
Pd1 C49 3.429(6) no .
Pd2 N1 3.308(3) no .
Pd2 N5 3.251(3) no .
Pd2 C21 3.133(4) no .
N1 C20 3.566(5) no .
N1 C49 3.489(7) no .
N2 N3 2.883(5) no .
N2 N5 3.186(5) no .
N2 C1 3.585(5) no .
N2 C47 3.395(5) no .
N3 C19 2.726(5) no .
N3 C26 2.788(6) no .
N4 C48 3.566(5) no .
N5 N6 2.855(6) no .
N5 C19 3.466(6) no .
N5 C29 3.580(5) no .
N6 C47 2.935(6) no .
N6 C54 2.788(8) no .
C1 C4 2.788(7) no .
C2 C5 2.763(7) no .
C2 C19 2.920(6) no .
C3 C6 2.757(8) no .
C5 C7 3.243(8) no .
C5 C14 3.582(7) no .
C6 C12 3.468(8) no .
C6 C14 3.172(7) no .
C6 C19 3.577(6) no .
C7 C10 2.825(7) no .
C7 C18 3.363(8) no .
C7 C57 3.468(6) no .
C8 C11 2.760(8) no .
C8 C13 3.065(7) no .
C8 C18 3.316(9) no .
C9 C12 2.725(8) no .
C12 C57 3.476(8) no .
C13 C16 2.772(8) no .
C14 C17 2.741(10) no .
C15 C18 2.721(10) no .
C18 C42 3.571(9) no .
C19 C21 3.552(6) no .
C19 C25 2.918(5) no .
C19 C58 3.376(6) no .
C20 C23 2.825(6) no .
C21 C24 2.771(6) no .
C22 C25 2.796(6) no .
C24 C28 2.724(7) no .
C25 C27 2.747(6) no .
C29 C32 2.806(6) no .
C30 C33 2.768(6) no .
C30 C47 2.940(5) no .
C31 C34 2.767(6) no .
C33 C35 3.258(7) no .
C33 C40 3.216(8) no .
C34 C40 3.155(7) no .
C34 C46 3.545(6) no .
C34 C47 3.599(5) no .
C35 C38 2.774(8) no .
C35 C46 3.288(7) no .
C35 C58 3.474(7) no .
C36 C39 2.770(8) no .
C36 C41 3.213(7) no .
C36 C46 3.349(8) no .
C37 C40 2.737(8) no .
C41 C44 2.768(6) no .
C42 C45 2.738(7) no .
C42 C57 3.598(7) no .
C43 C46 2.734(8) no .
C47 C49 3.415(6) no .
C47 C53 3.004(6) no .
C47 C57 3.476(6) no .
C48 C51 2.787(8) no .
C48 C56 3.588(9) no .
C48 C57 3.520(6) no .
C49 C52 2.792(9) no .
C50 C53 2.815(10) no .
C52 C56 2.738(11) no .
C53 C55 2.745(10) no .
C59 C60 3.40(3) no 3_466
C59 C62 3.41(3) no .
C60 C61 3.43(3) no .
C61 C62 3.24(3) no 3_466
N3 C31 3.499(6) no 3_556
C2 C60 3.463(17) no 3_466
C11 C62 3.14(3) no 1_655
C14 C38 3.583(10) no 2_556
C15 C39 3.445(10) no 2_556
C20 C44 3.463(7) no 1_455
C22 C56 3.586(8) no 3_556
C25 C31 3.448(6) no 3_556
C25 C44 3.497(7) no 1_455
C26 C26 3.438(7) no 3_456
C26 C29 3.539(6) no 1_455
C29 C26 3.539(6) no 1_655
C31 N3 3.499(6) no 3_556
C31 C25 3.448(6) no 3_556
C31 C47 3.568(5) no 3_556
C38 C14 3.583(10) no 2_546
C39 C15 3.445(10) no 2_546
C44 C20 3.463(7) no 1_655
C44 C25 3.497(7) no 1_655
C47 C31 3.568(5) no 3_556
C50 C51 3.555(10) no 3_566
C50 C52 3.522(9) no 3_566
C51 C50 3.555(10) no 3_566
C51 C51 3.339(10) no 3_566
C51 C52 3.599(9) no 3_566
C52 C50 3.522(9) no 3_566
C52 C51 3.599(9) no 3_566
C56 C22 3.586(8) no 3_556
C60 C2 3.463(17) no 3_466
C62 C11 3.14(3) no 1_455
Pd1 H12 3.2848 no .
Pd1 H42 3.2905 no .
Pd1 H49 3.2207 no .
Pd2 H21 2.5687 no .
Pd2 H42 3.0990 no .
P1 H5 2.9729 no .
P1 H8 2.9461 no .
P1 H12 2.7994 no .
P1 H14 2.9338 no .
P1 H18 2.8082 no .
P1 H57A 2.9160 no .
P1 H57B 3.5627 no .
P2 H21 3.5075 no .
P2 H33 2.9658 no .
P2 H36 2.8969 no .
P2 H40 2.8737 no .
P2 H42 2.7980 no .
P2 H46 2.9347 no .
P2 H58B 2.9467 no .
P2 H58C 3.4369 no .
N1 H2 2.6996 no .
N1 H49 2.7637 no .
N1 H58A 3.0213 no .
N2 H21 2.5453 no .
N2 H49 3.4403 no .
N2 H58A 2.8614 no .
N2 H58C 3.0902 no .
N3 H2 3.3870 no .
N3 H19 2.2901 no .
N3 H27 3.2306 no .
N3 H49 3.2585 no .
N4 H21 3.4178 no .
N4 H30 2.7156 no .
N4 H57C 3.2424 no .
N5 H49 2.5264 no .
N5 H57B 2.9933 no .
N5 H57C 2.8123 no .
N6 H47 2.5681 no .
N6 H55 3.2368 no .
N6 H57B 3.1348 no .
N6 H57C 3.3641 no .
C1 H3 3.2378 no .
C1 H5 3.2532 no .
C1 H14 3.4749 no .
C1 H19 2.5243 no .
C1 H49 3.2966 no .
C2 H4 3.2397 no .
C2 H19 2.6034 no .
C3 H5 3.1931 no .
C4 H2 3.2359 no .
C5 H3 3.1922 no .
C5 H14 2.9438 no .
C6 H2 3.2538 no .
C6 H4 3.2455 no .
C6 H12 3.3367 no .
C6 H14 2.7220 no .
C7 H5 2.9068 no .
C7 H9 3.2453 no .
C7 H11 3.2647 no .
C7 H18 3.2295 no .
C7 H57A 2.9826 no .
C7 H57B 3.5695 no .
C8 H5 3.2812 no .
C8 H10 3.2564 no .
C8 H12 3.1978 no .
C8 H18 3.2872 no .
C9 H11 3.2214 no .
C10 H8 3.2469 no .
C10 H12 3.2263 no .
C11 H9 3.2165 no .
C12 H5 3.4935 no .
C12 H8 3.2025 no .
C12 H10 3.2409 no .
C12 H57A 3.2055 no .
C12 H57B 3.1952 no .
C13 H5 3.5887 no .
C13 H8 2.6069 no .
C13 H15 3.2235 no .
C13 H17 3.2408 no .
C13 H58A 3.5043 no .
C14 H5 3.5199 no .
C14 H8 3.2118 no .
C14 H16 3.2216 no .
C14 H18 3.2046 no .
C14 H58A 3.5591 no .
C15 H17 3.1840 no .
C16 H14 3.2123 no .
C16 H18 3.2146 no .
C17 H8 3.4884 no .
C17 H15 3.1860 no .
C18 H8 2.7712 no .
C18 H14 3.2108 no .
C18 H16 3.2177 no .
C18 H42 3.0817 no .
C18 H43 3.4076 no .
C18 H57A 3.5023 no .
C19 H2 2.7076 no .
C19 H49 2.9491 no .
C19 H58A 2.9125 no .
C20 H19 2.5019 no .
C20 H22 3.2622 no .
C20 H58C 3.5175 no .
C21 H23 3.2214 no .
C21 H58C 3.3202 no .
C23 H21 3.2076 no .
C23 H26 2.6539 no .
C24 H22 3.2284 no .
C24 H27 3.2355 no .
C25 H19 2.6687 no .
C25 H21 3.2551 no .
C25 H23 3.2872 no .
C25 H26 3.2661 no .
C25 H28 3.1367 no .
C26 H23 2.6529 no .
C26 H28 3.1879 no .
C28 H19 3.3939 no .
C28 H26 3.2074 no .
C29 H31 3.2538 no .
C29 H33 3.2670 no .
C29 H47 2.5399 no .
C30 H32 3.2370 no .
C30 H47 2.6186 no .
C31 H33 3.2158 no .
C32 H30 3.2338 no .
C33 H31 3.2140 no .
C33 H40 2.7980 no .
C33 H46 3.3211 no .
C34 H30 3.2555 no .
C34 H32 3.2494 no .
C34 H40 2.7486 no .
C34 H46 3.4373 no .
C35 H33 2.9412 no .
C35 H37 3.2414 no .
C35 H39 3.2577 no .
C35 H46 2.9609 no .
C35 H58B 3.1730 no .
C35 H58C 3.3742 no .
C36 H38 3.2502 no .
C36 H40 3.2275 no .
C36 H46 3.0541 no .
C36 H58B 3.1535 no .
C37 H39 3.2015 no .
C38 H36 3.2498 no .
C38 H40 3.1901 no .
C39 H37 3.1966 no .
C40 H21 3.3474 no .
C40 H33 2.9306 no .
C40 H36 3.2362 no .
C40 H38 3.1964 no .
C41 H33 3.5211 no .
C41 H36 2.8376 no .
C41 H43 3.2343 no .
C41 H45 3.2377 no .
C42 H18 2.9618 no .
C42 H44 3.2288 no .
C42 H46 3.2022 no .
C42 H57A 3.3460 no .
C42 H57C 3.1448 no .
C43 H18 3.0057 no .
C43 H45 3.1999 no .
C43 H57A 3.5325 no .
C44 H42 3.2244 no .
C44 H46 3.1957 no .
C45 H43 3.1990 no .
C46 H33 3.3500 no .
C46 H36 2.9762 no .
C46 H42 3.2056 no .
C46 H44 3.2014 no .
C47 H30 2.7143 no .
C47 H49 3.5705 no .
C47 H57C 3.0513 no .
C48 H47 2.4694 no .
C48 H50 3.2641 no .
C48 H57B 3.2497 no .
C49 H51 3.2173 no .
C51 H49 3.2130 no .
C51 H54 2.6536 no .
C52 H50 3.2516 no .
C52 H55 3.2332 no .
C53 H47 2.7628 no .
C53 H49 3.2575 no .
C53 H51 3.2756 no .
C53 H54 3.2549 no .
C53 H56 3.1288 no .
C53 H57B 3.3435 no .
C54 H51 2.6482 no .
C54 H56 3.2109 no .
C56 H54 3.2285 no .
C57 H12 3.1736 no .
C57 H18 3.4731 no .
C57 H42 2.8823 no .
C58 H21 3.1926 no .
H2 H3 2.3118 no .
H2 H19 2.1565 no .
H2 H49 3.4369 no .
H3 H4 2.2836 no .
H4 H5 2.2932 no .
H5 H8 3.4032 no .
H5 H14 2.9892 no .
H8 H9 2.2978 no .
H8 H18 2.9431 no .
H9 H10 2.3183 no .
H10 H11 2.3311 no .
H11 H12 2.2980 no .
H12 H57A 3.1700 no .
H12 H57B 2.7661 no .
H14 H15 2.3157 no .
H15 H16 2.2623 no .
H16 H17 2.3106 no .
H17 H18 2.2958 no .
H17 H43 3.4315 no .
H18 H42 2.4825 no .
H18 H43 2.5839 no .
H18 H57A 2.7362 no .
H19 H49 3.2494 no .
H19 H58A 3.4050 no .
H21 H22 2.3036 no .
H21 H40 2.9000 no .
H21 H58C 2.7792 no .
H22 H23 2.2666 no .
H22 H40 3.5787 no .
H23 H26 2.5039 no .
H26 H27 2.2888 no .
H27 H28 2.3086 no .
H30 H31 2.2961 no .
H30 H47 2.1327 no .
H31 H32 2.3033 no .
H32 H33 2.3025 no .
H33 H40 2.7436 no .
H33 H46 2.7510 no .
H36 H37 2.3401 no .
H36 H46 2.8994 no .
H36 H58B 2.9353 no .
H37 H38 2.2987 no .
H38 H39 2.2655 no .
H39 H40 2.3011 no .
H42 H43 2.3185 no .
H42 H57A 2.6837 no .
H42 H57C 2.5713 no .
H42 H58B 3.4170 no .
H43 H44 2.3052 no .
H43 H57A 3.0599 no .
H43 H57C 3.5353 no .
H44 H45 2.2762 no .
H45 H46 2.2941 no .
H47 H57C 3.5834 no .
H49 H50 2.3287 no .
H50 H51 2.2728 no .
H51 H54 2.5035 no .
H54 H55 2.2978 no .
H55 H56 2.3394 no .
O1 H28 3.3310 no 3_466
O1 H50 3.5065 no .
O1 H50 3.0494 no 3_466
O1 H56 3.5373 no 3_566
N2 H31 3.3603 no 3_556
N2 H44 3.3679 no 1_455
N3 H31 2.7521 no 3_556
N4 H27 3.4634 no 1_655
N4 H30 3.5207 no 3_556
N5 H31 3.3051 no 3_556
N6 H22 3.5220 no 3_556
N6 H27 2.7769 no 1_655
C1 H37 3.3281 no 2_556
C1 H54 3.5390 no 3_566
C2 H37 2.9544 no 2_556
C3 H36 3.5386 no 2_556
C3 H37 3.1826 no 2_556
C3 H55 3.2308 no 3_566
C4 H36 3.5987 no 2_556
C4 H39 3.5527 no 1_565
C4 H54 3.5547 no 3_566
C4 H55 3.4144 no 3_566
C4 H58B 3.2545 no 2_556
C5 H39 3.2296 no 1_565
C5 H54 3.3975 no 3_566
C5 H58B 3.5606 no 2_556
C5 H58C 3.5905 no 2_556
C6 H54 3.3781 no 3_566
C9 H3 3.5283 no 1_655
C9 H17 2.8986 no 2_656
C10 H16 3.4270 no 2_656
C10 H17 3.0315 no 2_656
C10 H33 3.4527 no 1_565
C11 H33 3.4524 no 1_565
C11 H39 3.5564 no 1_565
C11 H51 3.2398 no 3_566
C12 H51 2.8574 no 3_566
C12 H54 3.4232 no 3_566
C14 H45 3.1711 no 2_656
C15 H4 3.2407 no 2_546
C15 H22 3.5513 no 2_556
C15 H39 3.3272 no 2_556
C15 H45 2.8418 no 2_656
C16 H4 2.9786 no 2_546
C16 H10 3.2201 no 2_646
C16 H45 2.9871 no 2_656
C16 H46 3.2828 no 2_656
C17 H4 3.5845 no 2_546
C17 H9 3.0210 no 2_646
C17 H10 3.1740 no 2_646
C17 H45 3.3882 no 2_656
C17 H46 3.2818 no 2_656
C19 H44 3.1562 no 1_455
C20 H31 3.0411 no 3_556
C20 H44 3.2708 no 1_455
C20 H45 3.5995 no 1_455
C21 H15 3.5623 no 2_546
C21 H30 3.5789 no 3_556
C21 H45 3.2904 no 1_455
C22 H15 3.3932 no 2_546
C22 H45 3.3366 no 1_455
C22 H56 3.2518 no 3_556
C23 H27 3.5045 no 3_456
C23 H56 3.2440 no 3_556
C24 H26 3.4243 no 3_456
C24 H31 3.4308 no 3_556
C25 H31 2.7558 no 3_556
C26 H26 3.1827 no 3_456
C27 H23 3.4087 no 3_456
C27 H56 3.4186 no 1_455
C27 H57C 2.9215 no 1_455
C28 H31 3.3888 no 3_556
C28 H57C 2.9871 no 1_455
C29 H26 2.9494 no 1_655
C29 H27 3.4502 no 1_655
C29 H30 3.4725 no 3_556
C30 H26 2.8525 no 1_655
C30 H27 3.5461 no 1_655
C30 H30 3.0771 no 3_556
C30 H47 3.2232 no 3_556
C31 H26 2.9209 no 1_655
C31 H47 3.2561 no 3_556
C32 H11 3.5175 no 1_545
C32 H23 3.4165 no 1_655
C32 H26 3.0311 no 1_655
C33 H11 3.4643 no 1_545
C33 H23 3.3845 no 1_655
C33 H26 3.0886 no 1_655
C34 H26 3.0663 no 1_655
C37 H14 3.2590 no 2_546
C38 H5 3.4565 no 1_545
C38 H14 3.0739 no 2_546
C38 H15 3.4480 no 2_546
C38 H44 3.4496 no 2_646
C38 H58A 3.5362 no 2_546
C39 H5 3.3625 no 1_545
C39 H14 3.3480 no 2_546
C39 H15 2.8216 no 2_546
C40 H15 3.1552 no 2_546
C43 H9 3.3906 no 2_646
C43 H19 3.3125 no 1_655
C43 H37 3.5262 no 2_656
C44 H8 3.2546 no 2_646
C44 H9 3.2920 no 2_646
C44 H19 3.1403 no 1_655
C44 H38 3.5622 no 2_656
C45 H8 2.9147 no 2_646
C46 H8 3.5637 no 2_646
C47 H27 3.2134 no 1_655
C47 H30 3.4134 no 3_556
C47 H31 3.1773 no 3_556
C48 H31 3.3055 no 3_556
C49 H31 3.2174 no 3_556
C49 H32 3.4436 no 3_556
C50 H32 3.3749 no 3_556
C50 H51 3.5556 no 3_566
C51 H11 3.2026 no 3_566
C51 H12 2.8812 no 3_566
C51 H51 3.5167 no 3_566
C52 H12 3.5242 no 3_566
C52 H50 3.4668 no 3_566
C52 H51 3.5946 no 3_566
C54 H12 3.4386 no 3_566
C54 H50 3.3468 no 3_566
C55 H22 3.3179 no 3_556
C56 H22 2.9103 no 3_556
C56 H23 3.4636 no 3_556
C56 H27 3.1847 no 1_655
C57 H27 3.5607 no 1_655
C57 H28 3.3623 no 1_655
C58 H4 3.4900 no 2_546
C58 H5 3.5275 no 2_546
C58 H38 3.4952 no 2_556
C59 H28 3.4119 no 3_466
C59 H50 2.9345 no .
C59 H57B 3.2015 no 3_566
C60 H2 2.9829 no 3_466
C60 H3 3.2490 no 3_466
C60 H28 3.1491 no 3_466
C60 H50 3.5425 no 3_466
C60 H55 3.2047 no 1_455
C60 H57B 3.4348 no 3_566
C61 H28 3.1324 no .
C61 H50 3.3383 no .
C61 H50 3.5273 no 3_466
C61 H57B 3.5002 no 1_455
C62 H11 2.8690 no 1_455
C62 H50 3.4189 no 3_466
C62 H55 3.2061 no 3_566
C62 H57B 3.5872 no 1_455
H2 C60 2.9829 no 3_466
H2 H37 3.1106 no 2_556
H2 H43 3.2401 no 1_455
H3 C9 3.5283 no 1_455
H3 C60 3.2490 no 3_466
H3 H9 3.5533 no 1_455
H3 H16 3.5739 no 2_556
H3 H36 3.5040 no 2_556
H3 H37 3.4620 no 2_556
H3 H55 3.1973 no 3_566
H4 C15 3.2407 no 2_556
H4 C16 2.9786 no 2_556
H4 C17 3.5845 no 2_556
H4 C58 3.4900 no 2_556
H4 H15 3.3644 no 2_556
H4 H16 2.9066 no 2_556
H4 H36 3.5888 no 2_556
H4 H39 3.3228 no 1_565
H4 H55 3.5290 no 3_566
H4 H58A 3.5454 no 2_556
H4 H58B 2.7855 no 2_556
H5 C38 3.4565 no 1_565
H5 C39 3.3625 no 1_565
H5 C58 3.5275 no 2_556
H5 H38 2.8845 no 1_565
H5 H39 2.6933 no 1_565
H5 H58A 3.4936 no 2_556
H5 H58B 3.3587 no 2_556
H5 H58C 3.1587 no 2_556
H8 C44 3.2546 no 2_656
H8 C45 2.9147 no 2_656
H8 C46 3.5637 no 2_656
H8 H44 3.3208 no 2_656
H8 H45 2.7556 no 2_656
H9 C17 3.0210 no 2_656
H9 C43 3.3906 no 2_656
H9 C44 3.2920 no 2_656
H9 H3 3.5533 no 1_655
H9 H17 2.2413 no 2_656
H9 H44 3.4914 no 2_656
H10 C16 3.2201 no 2_656
H10 C17 3.1740 no 2_656
H10 H16 2.6426 no 2_656
H10 H17 2.5420 no 2_656
H10 H33 2.9418 no 1_565
H10 H46 3.3947 no 1_565
H11 C32 3.5175 no 1_565
H11 C33 3.4643 no 1_565
H11 C51 3.2026 no 3_566
H11 C62 2.8690 no 1_655
H11 H32 3.0194 no 1_565
H11 H33 2.9109 no 1_565
H11 H51 2.8649 no 3_566
H12 C51 2.8812 no 3_566
H12 C52 3.5242 no 3_566
H12 C54 3.4386 no 3_566
H12 H51 2.0580 no 3_566
H12 H54 2.7942 no 3_566
H14 C37 3.2590 no 2_556
H14 C38 3.0739 no 2_556
H14 C39 3.3480 no 2_556
H14 H37 3.5699 no 2_556
H14 H38 3.2916 no 2_556
H14 H45 3.5783 no 2_656
H14 H58C 3.0913 no 2_556
H15 C21 3.5623 no 2_556
H15 C22 3.3932 no 2_556
H15 C38 3.4480 no 2_556
H15 C39 2.8216 no 2_556
H15 C40 3.1552 no 2_556
H15 H4 3.3644 no 2_546
H15 H21 3.2154 no 2_556
H15 H22 2.9035 no 2_556
H15 H39 2.6994 no 2_556
H15 H40 3.2313 no 2_556
H15 H45 3.0958 no 2_656
H16 C10 3.4270 no 2_646
H16 H3 3.5739 no 2_546
H16 H4 2.9066 no 2_546
H16 H10 2.6426 no 2_646
H16 H22 3.3078 no 2_556
H16 H45 3.3416 no 2_656
H16 H46 3.2463 no 2_656
H16 H55 3.3455 no 4_555
H17 C9 2.8986 no 2_646
H17 C10 3.0315 no 2_646
H17 H9 2.2413 no 2_646
H17 H10 2.5420 no 2_646
H17 H46 3.2001 no 2_656
H19 C43 3.3125 no 1_455
H19 C44 3.1403 no 1_455
H19 H37 3.4846 no 2_556
H19 H43 3.0248 no 1_455
H19 H44 2.7127 no 1_455
H21 H15 3.2154 no 2_546
H21 H45 3.5600 no 1_455
H22 N6 3.5220 no 3_556
H22 C15 3.5513 no 2_546
H22 C55 3.3179 no 3_556
H22 C56 2.9103 no 3_556
H22 H15 2.9035 no 2_546
H22 H16 3.3078 no 2_546
H22 H55 3.3938 no 3_556
H22 H56 2.7023 no 3_556
H23 C27 3.4087 no 3_456
H23 C32 3.4165 no 1_455
H23 C33 3.3845 no 1_455
H23 C56 3.4636 no 3_556
H23 H27 3.1681 no 3_456
H23 H32 3.3986 no 1_455
H23 H33 3.3341 no 1_455
H23 H56 2.6974 no 3_556
H26 C24 3.4243 no 3_456
H26 C26 3.1827 no 3_456
H26 C29 2.9494 no 1_455
H26 C30 2.8525 no 1_455
H26 C31 2.9209 no 1_455
H26 C32 3.0311 no 1_455
H26 C33 3.0886 no 1_455
H26 C34 3.0663 no 1_455
H26 H26 3.1886 no 3_456
H26 H30 3.3119 no 1_455
H26 H31 3.4391 no 1_455
H26 H32 3.5768 no 1_455
H27 N4 3.4634 no 1_455
H27 N6 2.7769 no 1_455
H27 C23 3.5045 no 3_456
H27 C29 3.4502 no 1_455
H27 C30 3.5461 no 1_455
H27 C47 3.2134 no 1_455
H27 C56 3.1847 no 1_455
H27 C57 3.5607 no 1_455
H27 H23 3.1681 no 3_456
H27 H30 3.5052 no 1_455
H27 H47 3.0570 no 1_455
H27 H56 2.8031 no 1_455
H27 H57C 2.7076 no 1_455
H28 O1 3.3310 no 3_466
H28 C57 3.3623 no 1_455
H28 C59 3.4119 no 3_466
H28 C60 3.1491 no 3_466
H28 C61 3.1324 no .
H28 H56 3.2964 no 1_455
H28 H57A 3.5344 no 1_455
H28 H57B 3.2175 no 1_455
H28 H57C 2.8280 no 1_455
H30 N4 3.5207 no 3_556
H30 C21 3.5789 no 3_556
H30 C29 3.4725 no 3_556
H30 C30 3.0771 no 3_556
H30 C47 3.4134 no 3_556
H30 H26 3.3119 no 1_655
H30 H27 3.5052 no 1_655
H30 H30 2.6790 no 3_556
H30 H47 3.0888 no 3_556
H31 N2 3.3603 no 3_556
H31 N3 2.7521 no 3_556
H31 N5 3.3051 no 3_556
H31 C20 3.0411 no 3_556
H31 C24 3.4308 no 3_556
H31 C25 2.7558 no 3_556
H31 C28 3.3888 no 3_556
H31 C47 3.1773 no 3_556
H31 C48 3.3055 no 3_556
H31 C49 3.2174 no 3_556
H31 H26 3.4391 no 1_655
H31 H47 3.1093 no 3_556
H31 H49 3.0789 no 3_556
H32 C49 3.4436 no 3_556
H32 C50 3.3749 no 3_556
H32 H11 3.0194 no 1_545
H32 H23 3.3986 no 1_655
H32 H26 3.5768 no 1_655
H32 H50 3.4998 no 3_556
H33 C10 3.4527 no 1_545
H33 C11 3.4524 no 1_545
H33 H10 2.9418 no 1_545
H33 H11 2.9109 no 1_545
H33 H23 3.3341 no 1_655
H36 C3 3.5386 no 2_546
H36 C4 3.5987 no 2_546
H36 H3 3.5040 no 2_546
H36 H4 3.5888 no 2_546
H37 C1 3.3281 no 2_546
H37 C2 2.9544 no 2_546
H37 C3 3.1826 no 2_546
H37 C43 3.5262 no 2_646
H37 H2 3.1106 no 2_546
H37 H3 3.4620 no 2_546
H37 H14 3.5699 no 2_546
H37 H19 3.4846 no 2_546
H37 H43 2.8647 no 2_646
H37 H44 3.1648 no 2_646
H38 C44 3.5622 no 2_646
H38 C58 3.4952 no 2_546
H38 H5 2.8845 no 1_545
H38 H14 3.2916 no 2_546
H38 H44 2.7798 no 2_646
H38 H58A 2.7498 no 2_546
H38 H58C 3.4797 no 2_546
H39 C4 3.5527 no 1_545
H39 C5 3.2296 no 1_545
H39 C11 3.5564 no 1_545
H39 C15 3.3272 no 2_546
H39 H4 3.3228 no 1_545
H39 H5 2.6933 no 1_545
H39 H15 2.6994 no 2_546
H40 H15 3.2313 no 2_546
H43 H2 3.2401 no 1_655
H43 H19 3.0248 no 1_655
H43 H37 2.8647 no 2_656
H44 N2 3.3679 no 1_655
H44 C19 3.1562 no 1_655
H44 C20 3.2708 no 1_655
H44 C38 3.4496 no 2_656
H44 H8 3.3208 no 2_646
H44 H9 3.4914 no 2_646
H44 H19 2.7127 no 1_655
H44 H37 3.1648 no 2_656
H44 H38 2.7798 no 2_656
H44 H58A 3.2550 no 1_655
H44 H58C 3.2281 no 1_655
H45 C14 3.1711 no 2_646
H45 C15 2.8418 no 2_646
H45 C16 2.9871 no 2_646
H45 C17 3.3882 no 2_646
H45 C20 3.5995 no 1_655
H45 C21 3.2904 no 1_655
H45 C22 3.3366 no 1_655
H45 H8 2.7556 no 2_646
H45 H14 3.5783 no 2_646
H45 H15 3.0958 no 2_646
H45 H16 3.3416 no 2_646
H45 H21 3.5600 no 1_655
H45 H58C 3.5522 no 1_655
H46 C16 3.2828 no 2_646
H46 C17 3.2818 no 2_646
H46 H10 3.3947 no 1_545
H46 H16 3.2463 no 2_646
H46 H17 3.2001 no 2_646
H47 C30 3.2232 no 3_556
H47 C31 3.2561 no 3_556
H47 H27 3.0570 no 1_655
H47 H30 3.0888 no 3_556
H47 H31 3.1093 no 3_556
H49 H31 3.0789 no 3_556
H50 O1 3.5065 no .
H50 O1 3.0494 no 3_466
H50 C52 3.4668 no 3_566
H50 C54 3.3468 no 3_566
H50 C59 2.9345 no .
H50 C60 3.5425 no 3_466
H50 C61 3.3383 no .
H50 C61 3.5273 no 3_466
H50 C62 3.4189 no 3_466
H50 H32 3.4998 no 3_556
H50 H54 3.4833 no 3_566
H51 C11 3.2398 no 3_566
H51 C12 2.8574 no 3_566
H51 C50 3.5556 no 3_566
H51 C51 3.5167 no 3_566
H51 C52 3.5946 no 3_566
H51 H11 2.8649 no 3_566
H51 H12 2.0580 no 3_566
H51 H57B 3.3186 no 3_566
H54 C1 3.5390 no 3_566
H54 C4 3.5547 no 3_566
H54 C5 3.3975 no 3_566
H54 C6 3.3781 no 3_566
H54 C12 3.4232 no 3_566
H54 H12 2.7942 no 3_566
H54 H50 3.4833 no 3_566
H55 C3 3.2308 no 3_566
H55 C4 3.4144 no 3_566
H55 C60 3.2047 no 1_655
H55 C62 3.2061 no 3_566
H55 H3 3.1973 no 3_566
H55 H4 3.5290 no 3_566
H55 H16 3.3455 no 4_554
H55 H22 3.3938 no 3_556
H56 O1 3.5373 no 3_566
H56 C22 3.2518 no 3_556
H56 C23 3.2440 no 3_556
H56 C27 3.4186 no 1_655
H56 H22 2.7023 no 3_556
H56 H23 2.6974 no 3_556
H56 H27 2.8031 no 1_655
H56 H28 3.2964 no 1_655
H57A H28 3.5344 no 1_655
H57B C59 3.2015 no 3_566
H57B C60 3.4348 no 3_566
H57B C61 3.5002 no 1_655
H57B C62 3.5872 no 1_655
H57B H28 3.2175 no 1_655
H57B H51 3.3186 no 3_566
H57C C27 2.9215 no 1_655
H57C C28 2.9871 no 1_655
H57C H27 2.7076 no 1_655
H57C H28 2.8280 no 1_655
H58A C38 3.5362 no 2_556
H58A H4 3.5454 no 2_546
H58A H5 3.4936 no 2_546
H58A H38 2.7498 no 2_556
H58A H44 3.2550 no 1_455
H58B C4 3.2545 no 2_546
H58B C5 3.5606 no 2_546
H58B H4 2.7855 no 2_546
H58B H5 3.3587 no 2_546
H58C C5 3.5905 no 2_546
H58C H5 3.1587 no 2_546
H58C H14 3.0913 no 2_546
H58C H38 3.4797 no 2_556
H58C H44 3.2281 no 1_455
H58C H45 3.5522 no 1_455

loop_
_geom_torsion_atom_site_label_1
_geom_torsion_atom_site_label_2
_geom_torsion_atom_site_label_3
_geom_torsion_atom_site_label_4
_geom_torsion
_geom_torsion_publ_flag
_geom_torsion_site_symmetry_1
_geom_torsion_site_symmetry_3
_geom_torsion_site_symmetry_4
P1 Pd1 N1 C1 34.61(17) no . . .
P1 Pd1 N1 C19 -152.5(3) no . . .
N1 Pd1 P1 C6 -26.76(9) no . . .
N1 Pd1 P1 C7 -141.23(10) no . . .
N1 Pd1 P1 C13 90.33(11) no . . .
C57 Pd1 P1 C6 149.20(14) no . . .
C57 Pd1 P1 C7 34.73(15) no . . .
C57 Pd1 P1 C13 -93.70(15) no . . .
N1 Pd1 N5 C47 -108.1(3) no . . .
N1 Pd1 N5 C48 86.0(2) no . . .
N5 Pd1 N1 C1 -131.95(19) no . . .
N5 Pd1 N1 C19 41.0(3) no . . .
C57 Pd1 N5 C47 76.8(3) no . . .
C57 Pd1 N5 C48 -89.1(3) no . . .
P2 Pd2 N2 C19 163.20(10) no . . .
P2 Pd2 N2 C20 0.3(5) no . . .
N2 Pd2 P2 C34 59.2(3) no . . .
N2 Pd2 P2 C35 -53.2(3) no . . .
N2 Pd2 P2 C41 176.4(3) no . . .
P2 Pd2 N4 C29 30.67(16) no . . .
P2 Pd2 N4 C47 -157.6(2) no . . .
N4 Pd2 P2 C34 -23.87(9) no . . .
N4 Pd2 P2 C35 -136.28(9) no . . .
N4 Pd2 P2 C41 93.30(10) no . . .
C58 Pd2 P2 C34 155.73(14) no . . .
C58 Pd2 P2 C35 43.32(14) no . . .
C58 Pd2 P2 C41 -87.11(14) no . . .
N2 Pd2 N4 C29 -127.93(18) no . . .
N2 Pd2 N4 C47 43.8(2) no . . .
N4 Pd2 N2 C19 -116.2(3) no . . .
N4 Pd2 N2 C20 80.9(2) no . . .
C58 Pd2 N2 C19 65.6(3) no . . .
C58 Pd2 N2 C20 -97.3(3) no . . .
Pd1 P1 C6 C1 22.2(3) no . . .
Pd1 P1 C6 C5 -155.9(3) no . . .
Pd1 P1 C7 C8 -143.5(3) no . . .
Pd1 P1 C7 C12 37.6(4) no . . .
Pd1 P1 C13 C14 -118.3(3) no . . .
Pd1 P1 C13 C18 65.4(3) no . . .
C6 P1 C7 C8 104.8(4) no . . .
C6 P1 C7 C12 -74.1(4) no . . .
C7 P1 C6 C1 146.6(3) no . . .
C7 P1 C6 C5 -31.5(4) no . . .
C6 P1 C13 C14 -4.7(4) no . . .
C6 P1 C13 C18 179.0(3) no . . .
C13 P1 C6 C1 -104.4(3) no . . .
C13 P1 C6 C5 77.5(4) no . . .
C7 P1 C13 C14 106.2(4) no . . .
C7 P1 C13 C18 -70.1(3) no . . .
C13 P1 C7 C8 -7.3(4) no . . .
C13 P1 C7 C12 173.8(3) no . . .
Pd2 P2 C34 C29 20.3(3) no . . .
Pd2 P2 C34 C33 -159.1(3) no . . .
Pd2 P2 C35 C36 -99.4(3) no . . .
Pd2 P2 C35 C40 74.5(4) no . . .
Pd2 P2 C41 C42 -5.7(4) no . . .
Pd2 P2 C41 C46 177.6(2) no . . .
C34 P2 C35 C36 150.6(3) no . . .
C34 P2 C35 C40 -35.5(4) no . . .
C35 P2 C34 C29 141.9(3) no . . .
C35 P2 C34 C33 -37.5(4) no . . .
C34 P2 C41 C42 108.1(3) no . . .
C34 P2 C41 C46 -68.6(3) no . . .
C41 P2 C34 C29 -106.7(3) no . . .
C41 P2 C34 C33 73.9(3) no . . .
C35 P2 C41 C42 -140.9(3) no . . .
C35 P2 C41 C46 42.4(4) no . . .
C41 P2 C35 C36 38.0(4) no . . .
C41 P2 C35 C40 -148.1(3) no . . .
O1 O1 C59 O1 -0.0(10) no 3_466 . 3_466
O1 O1 C59 C60 104.8(16) no 3_466 . .
O1 O1 C59 C61 103(3) no 3_466 . 3_466
O1 O1 C59 C62 50(3) no 3_466 . 3_466
C59 O1 O1 C59 0.0(7) no . 3_466 .
C59 O1 O1 C61 -27.0(8) no . 3_466 3_466
C59 O1 O1 C61 153.0(15) no . 3_466 .
O1 O1 C59 O1 -0.0(10) no 3_466 3_466 3_466
O1 O1 C59 C60 91.8(16) no 3_466 3_466 3_466
O1 O1 C59 C61 55.5(18) no 3_466 3_466 .
O1 O1 C59 C62 147.8(16) no 3_466 3_466 .
C59 O1 O1 C59 -0.0(7) no 3_466 3_466 3_466
C59 O1 O1 C61 153.0(15) no 3_466 3_466 3_466
C59 O1 O1 C61 -27.0(8) no 3_466 3_466 .
O1 O1 C61 O1 -0.0(12) no 3_466 . 3_466
O1 O1 C61 C59 -110(3) no 3_466 . 3_466
O1 O1 C61 C60 148(4) no 3_466 . 3_466
O1 O1 C61 C62 -171(3) no 3_466 . .
C61 O1 O1 C59 27.0(14) no . 3_466 3_466
C61 O1 O1 C59 -153.0(18) no . 3_466 .
C61 O1 O1 C61 -0.0(13) no . 3_466 .
O1 O1 C61 O1 0.0(10) no 3_466 3_466 3_466
O1 O1 C61 C59 -67(3) no 3_466 3_466 .
O1 O1 C61 C60 118(5) no 3_466 3_466 .
O1 O1 C61 C62 -15(4) no 3_466 3_466 3_466
C61 O1 O1 C59 -153.0(18) no 3_466 3_466 3_466
C61 O1 O1 C59 27.0(14) no 3_466 3_466 .
C61 O1 O1 C61 0.0(13) no 3_466 3_466 3_466
C59 O1 C59 O1 0.0(15) no . 3_466 3_466
C59 O1 C59 C60 92(2) no . 3_466 3_466
C59 O1 C59 C61 56(3) no . 3_466 .
C59 O1 C59 C62 147.8(18) no . 3_466 .
C59 O1 C59 O1 -0.0(15) no 3_466 . 3_466
C59 O1 C59 C60 105(2) no 3_466 . .
C59 O1 C59 C61 103(3) no 3_466 . 3_466
C59 O1 C59 C62 50(4) no 3_466 . 3_466
C59 O1 C61 O1 -26.6(15) no . . 3_466
C59 O1 C61 C59 -136.8(19) no . . 3_466
C59 O1 C61 C60 122(3) no . . 3_466
C59 O1 C61 C62 162.7(15) no . . .
C61 O1 C59 O1 23.1(13) no . . 3_466
C61 O1 C59 C60 127.9(17) no . . .
C61 O1 C59 C61 126(3) no . . 3_466
C61 O1 C59 C62 73(3) no . . 3_466
C59 O1 C61 O1 67(3) no . 3_466 3_466
C59 O1 C61 C59 -0.0(19) no . 3_466 .
C59 O1 C61 C60 -174(7) no . 3_466 .
C59 O1 C61 C62 52(4) no . 3_466 3_466
C61 O1 C59 O1 -103(3) no 3_466 . 3_466
C61 O1 C59 C60 2(3) no 3_466 . .
C61 O1 C59 C61 -0(2) no 3_466 . 3_466
C61 O1 C59 C62 -53(3) no 3_466 . 3_466
C59 O1 C61 O1 110(3) no 3_466 . 3_466
C59 O1 C61 C59 0.0(16) no 3_466 . 3_466
C59 O1 C61 C60 -101(4) no 3_466 . 3_466
C59 O1 C61 C62 -61(2) no 3_466 . .
C61 O1 C59 O1 -56(3) no . 3_466 3_466
C61 O1 C59 C60 36.3(19) no . 3_466 3_466
C61 O1 C59 C61 0.0(17) no . 3_466 .
C61 O1 C59 C62 92(3) no . 3_466 .
C59 O1 C61 O1 -33(2) no 3_466 3_466 3_466
C59 O1 C61 C59 -100(3) no 3_466 3_466 .
C59 O1 C61 C60 86(5) no 3_466 3_466 .
C59 O1 C61 C62 -48(5) no 3_466 3_466 3_466
C61 O1 C59 O1 35(3) no 3_466 3_466 3_466
C61 O1 C59 C60 127(3) no 3_466 3_466 3_466
C61 O1 C59 C61 91(3) no 3_466 3_466 .
C61 O1 C59 C62 -177(3) no 3_466 3_466 .
C61 O1 C61 O1 0(2) no . 3_466 3_466
C61 O1 C61 C59 -67(4) no . 3_466 .
C61 O1 C61 C60 118(5) no . 3_466 .
C61 O1 C61 C62 -15(5) no . 3_466 3_466
C61 O1 C61 O1 0(3) no 3_466 . 3_466
C61 O1 C61 C59 -110(3) no 3_466 . 3_466
C61 O1 C61 C60 148(3) no 3_466 . 3_466
C61 O1 C61 C62 -171(3) no 3_466 . .
Pd1 N1 C1 C2 148.6(3) no . . .
Pd1 N1 C1 C6 -29.3(4) no . . .
Pd1 N1 C19 N2 14.4(5) no . . .
C1 N1 C19 N2 -173.0(3) no . . .
C19 N1 C1 C2 -24.7(6) no . . .
C19 N1 C1 C6 157.4(3) no . . .
Pd2 N2 C19 N1 28.9(5) no . . .
Pd2 N2 C20 C21 11.1(5) no . . .
Pd2 N2 C20 C25 -164.1(3) no . . .
C19 N2 C20 C21 -152.3(4) no . . .
C19 N2 C20 C25 32.5(6) no . . .
C20 N2 C19 N1 -168.8(3) no . . .
C25 N3 C28 C27 0.5(7) no . . .
C28 N3 C25 C20 -179.8(4) no . . .
C28 N3 C25 C24 2.3(6) no . . .
Pd2 N4 C29 C30 154.6(3) no . . .
Pd2 N4 C29 C34 -25.2(4) no . . .
Pd2 N4 C47 N5 18.7(5) no . . .
C29 N4 C47 N5 -170.1(3) no . . .
C47 N4 C29 C30 -17.2(5) no . . .
C47 N4 C29 C34 163.0(3) no . . .
Pd1 N5 C47 N4 21.4(5) no . . .
Pd1 N5 C48 C49 -65.4(4) no . . .
Pd1 N5 C48 C53 112.7(4) no . . .
C47 N5 C48 C49 127.4(4) no . . .
C47 N5 C48 C53 -54.5(5) no . . .
C48 N5 C47 N4 -173.3(4) no . . .
C53 N6 C56 C55 -0.3(8) no . . .
C56 N6 C53 C48 -179.2(5) no . . .
C56 N6 C53 C52 -1.0(7) no . . .
N1 C1 C2 C3 180.0(4) no . . .
N1 C1 C6 P1 2.6(5) no . . .
N1 C1 C6 C5 -179.2(3) no . . .
C2 C1 C6 P1 -175.4(4) no . . .
C2 C1 C6 C5 2.8(6) no . . .
C6 C1 C2 C3 -2.2(7) no . . .
C1 C2 C3 C4 -0.0(8) no . . .
C2 C3 C4 C5 1.6(9) no . . .
C3 C4 C5 C6 -1.0(8) no . . .
C4 C5 C6 P1 176.8(4) no . . .
C4 C5 C6 C1 -1.2(7) no . . .
P1 C7 C8 C9 179.5(3) no . . .
P1 C7 C12 C11 178.8(4) no . . .
C8 C7 C12 C11 -0.2(8) no . . .
C12 C7 C8 C9 -1.6(7) no . . .
C7 C8 C9 C10 1.1(8) no . . .
C8 C9 C10 C11 1.2(9) no . . .
C9 C10 C11 C12 -3.0(9) no . . .
C10 C11 C12 C7 2.5(10) no . . .
P1 C13 C14 C15 -178.3(3) no . . .
P1 C13 C18 C17 176.9(4) no . . .
C14 C13 C18 C17 0.4(8) no . . .
C18 C13 C14 C15 -2.0(8) no . . .
C13 C14 C15 C16 1.0(9) no . . .
C14 C15 C16 C17 1.7(9) no . . .
C15 C16 C17 C18 -3.3(10) no . . .
C16 C17 C18 C13 2.3(11) no . . .
N2 C20 C21 C22 -178.5(4) no . . .
N2 C20 C25 N3 1.1(6) no . . .
N2 C20 C25 C24 179.1(4) no . . .
C21 C20 C25 N3 -174.2(4) no . . .
C21 C20 C25 C24 3.8(6) no . . .
C25 C20 C21 C22 -3.0(7) no . . .
C20 C21 C22 C23 0.4(8) no . . .
C21 C22 C23 C24 1.5(8) no . . .
C22 C23 C24 C25 -0.6(7) no . . .
C22 C23 C24 C26 178.4(5) no . . .
C23 C24 C25 N3 175.8(4) no . . .
C23 C24 C25 C20 -2.1(6) no . . .
C23 C24 C26 C27 -177.7(4) no . . .
C25 C24 C26 C27 1.3(6) no . . .
C26 C24 C25 N3 -3.2(6) no . . .
C26 C24 C25 C20 178.9(4) no . . .
C24 C26 C27 C28 1.3(7) no . . .
C26 C27 C28 N3 -2.3(8) no . . .
N4 C29 C30 C31 -178.5(3) no . . .
N4 C29 C34 P2 1.3(4) no . . .
N4 C29 C34 C33 -179.3(3) no . . .
C30 C29 C34 P2 -178.5(3) no . . .
C30 C29 C34 C33 0.9(5) no . . .
C34 C29 C30 C31 1.4(5) no . . .
C29 C30 C31 C32 -2.7(6) no . . .
C30 C31 C32 C33 1.7(7) no . . .
C31 C32 C33 C34 0.6(7) no . . .
C32 C33 C34 P2 177.5(4) no . . .
C32 C33 C34 C29 -1.8(6) no . . .
P2 C35 C36 C37 174.9(3) no . . .
P2 C35 C40 C39 -176.3(3) no . . .
C36 C35 C40 C39 -2.3(7) no . . .
C40 C35 C36 C37 1.0(7) no . . .
C35 C36 C37 C38 0.4(9) no . . .
C36 C37 C38 C39 -0.6(11) no . . .
C37 C38 C39 C40 -0.6(11) no . . .
C38 C39 C40 C35 2.1(9) no . . .
P2 C41 C42 C43 -177.0(3) no . . .
P2 C41 C46 C45 177.1(3) no . . .
C42 C41 C46 C45 0.4(7) no . . .
C46 C41 C42 C43 -0.1(7) no . . .
C41 C42 C43 C44 -0.9(9) no . . .
C42 C43 C44 C45 1.6(9) no . . .
C43 C44 C45 C46 -1.3(8) no . . .
C44 C45 C46 C41 0.3(8) no . . .
N5 C48 C49 C50 178.5(4) no . . .
N5 C48 C53 N6 -0.8(6) no . . .
N5 C48 C53 C52 -179.1(4) no . . .
C49 C48 C53 N6 177.3(4) no . . .
C49 C48 C53 C52 -1.0(6) no . . .
C53 C48 C49 C50 0.3(7) no . . .
C48 C49 C50 C51 0.4(8) no . . .
C49 C50 C51 C52 -0.4(10) no . . .
C50 C51 C52 C53 -0.2(10) no . . .
C50 C51 C52 C54 -178.9(6) no . . .
C51 C52 C53 N6 -177.3(5) no . . .
C51 C52 C53 C48 0.9(8) no . . .
C51 C52 C54 C55 178.0(6) no . . .
C53 C52 C54 C55 -0.7(9) no . . .
C54 C52 C53 N6 1.5(8) no . . .
C54 C52 C53 C48 179.7(5) no . . .
C52 C54 C55 C56 -0.4(10) no . . .
C54 C55 C56 N6 1.1(10) no . . .
O1 C59 C60 C61 -2.2(13) no . . 3_466
O1 C59 C60 C62 -136.7(16) no . . 3_466
O1 C59 C61 O1 -50.0(14) no . 3_466 3_466
O1 C59 C61 O1 0.0(8) no . 3_466 .
O1 C59 C61 C60 177(3) no . 3_466 .
O1 C59 C61 C62 -146.4(16) no . 3_466 3_466
O1 C59 C62 C60 74(3) no . 3_466 .
O1 C59 C62 C61 41.2(18) no . 3_466 3_466
O1 C59 C60 C61 49.9(16) no 3_466 . 3_466
O1 C59 C60 C62 -84.6(16) no 3_466 . 3_466
O1 C59 C61 O1 -0.0(7) no 3_466 3_466 3_466
O1 C59 C61 O1 50.0(13) no 3_466 3_466 .
O1 C59 C61 C60 -133(2) no 3_466 3_466 .
O1 C59 C61 C62 -96.5(14) no 3_466 3_466 3_466
O1 C59 C62 C60 109.9(14) no 3_466 3_466 .
O1 C59 C62 C61 77.3(19) no 3_466 3_466 3_466
C60 C59 C61 O1 133(2) no . 3_466 3_466
C60 C59 C61 O1 -177(3) no . 3_466 .
C60 C59 C61 C60 -0.0(10) no . 3_466 .
C60 C59 C61 C62 36(3) no . 3_466 3_466
C61 C59 C60 C61 0(3) no 3_466 . 3_466
C61 C59 C60 C62 -134(4) no 3_466 . 3_466
C60 C59 C62 C60 0.0(9) no . 3_466 .
C60 C59 C62 C61 -32.6(19) no . 3_466 3_466
C62 C59 C60 C61 134(3) no 3_466 . 3_466
C62 C59 C60 C62 0.0(12) no 3_466 . 3_466
C61 C59 C62 C60 33(3) no 3_466 3_466 .
C61 C59 C62 C61 0.0(17) no 3_466 3_466 3_466
C62 C59 C61 O1 96.5(15) no 3_466 3_466 3_466
C62 C59 C61 O1 146.4(16) no 3_466 3_466 .
C62 C59 C61 C60 -36(3) no 3_466 3_466 .
C62 C59 C61 C62 0.0(10) no 3_466 3_466 3_466
C59 C60 C61 O1 -88(4) no . 3_466 3_466
C59 C60 C61 O1 174(7) no . 3_466 .
C59 C60 C61 C59 0.0(19) no . 3_466 .
C59 C60 C61 C62 -38(3) no . 3_466 3_466
C59 C60 C62 C59 0.0(9) no . 3_466 .
C59 C60 C62 C61 17.6(10) no . 3_466 3_466
C61 C60 C62 C59 -17.6(13) no 3_466 3_466 .
C61 C60 C62 C61 0.0(12) no 3_466 3_466 3_466
C62 C60 C61 O1 -51(3) no 3_466 3_466 3_466
C62 C60 C61 O1 -148(5) no 3_466 3_466 .
C62 C60 C61 C59 38(3) no 3_466 3_466 .
C62 C60 C61 C62 0.0(11) no 3_466 3_466 3_466
O1 C61 C62 C59 75.6(17) no . . 3_466
O1 C61 C62 C60 -146(2) no . . 3_466
O1 C61 C62 C59 63(4) no 3_466 . 3_466
O1 C61 C62 C60 -158(5) no 3_466 . 3_466
C59 C61 C62 C59 0.0(19) no 3_466 . 3_466
C59 C61 C62 C60 138(3) no 3_466 . 3_466
C60 C61 C62 C59 -138(3) no 3_466 . 3_466
C60 C61 C62 C60 -0.0(11) no 3_466 . 3_466
